data_9005426
loop_
_publ_author_name
'Bonazzi, P.'
'Menchetti, S.'

_publ_section_title
;
 Crystal chemistry of aeschynite-(Y) from the Western Alps:
 residual electron density on difference-Fourier map
 Sample: VV
 Locality: western Alps
;
_journal_issue 6
_journal_name_full 'European Journal of Mineralogy'
_journal_page_first 1043
_journal_page_last 1049
_journal_volume 11
_journal_year 1999
_chemical_formula_sum
;Ca0.01 Ce0.005 Dy0.042 Er0.023 Fe0.03 Gd0.042 La0.001 Nb0.36 Nd0.015 O6
 Pr0.001 Sm0.017 Ta0.22 Th0.07 Ti1.41 U0.04 W0.05 Y0.65 Yb0.018
;
_chemical_name_mineral Aeschynite-(Y)
_space_group_IT_number 62
_symmetry_space_group_name_Hall '-P 2ac 2n'
_symmetry_space_group_name_H-M 'P n m a'
_cell_angle_alpha 90
_cell_angle_beta 90
_cell_angle_gamma 90
_cell_length_a 11.031
_cell_length_b 7.448
_cell_length_c 5.188
_cell_formula_units_Z 4
_cell_volume 426.240
_exptl_crystal_density_diffrn 5.574
_cod_depositor_comments
;
 Adding _atom_site_type_symbol label and values.

 Antanas Vaitkus
 2013-03-31
;
_cod_original_formula_sum
;Y.65 La.001 Ce.005 Pr.001 Nd.015 Sm.017 Gd.042 Dy.042 Er.023 Yb.018 Th.07
 U.04 Ca.01 Fe.03 Ti1.41 Nb.36 Ta.22 W.05 O6
;
_cod_database_code 9005426

loop_
_symmetry_equiv_pos_as_xyz
x,y,z
x,1/2-y,z
-x,1/2+y,-z
1/2-x,1/2+y,1/2+z
1/2+x,1/2-y,1/2-z
1/2+x,y,1/2-z
1/2-x,-y,1/2+z
-x,-y,-z

loop_
_atom_site_label
_atom_site_type_symbol
_atom_site_fract_x
_atom_site_fract_y
_atom_site_fract_z
_atom_site_occupancy
_atom_site_U_iso_or_equiv
YA Y 0.45290 0.25000 0.04020 0.65000 0.01210
LaA La 0.45290 0.25000 0.04020 0.00100 0.01210
CeA Ce 0.45290 0.25000 0.04020 0.00500 0.01210
PrA Pr 0.45290 0.25000 0.04020 0.00100 0.01210
NdA Nd 0.45290 0.25000 0.04020 0.01500 0.01210
SmA Sm 0.45290 0.25000 0.04020 0.01700 0.01210
GdA Gd 0.45290 0.25000 0.04020 0.04200 0.01210
DyA Dy 0.45290 0.25000 0.04020 0.04200 0.01210
ErA Er 0.45290 0.25000 0.04020 0.02300 0.01210
YbA Yb 0.45290 0.25000 0.04020 0.01800 0.01210
ThA Th 0.45290 0.25000 0.04020 0.07000 0.01210
UA U 0.45290 0.25000 0.04020 0.04000 0.01210
CaA Ca 0.45290 0.25000 0.04020 0.01000 0.01210
FeA Fe 0.45290 0.25000 0.04020 0.03000 0.01210
TiB Ti 0.35790 0.50770 0.54360 0.70500 0.01220
NbB Nb 0.35790 0.50770 0.54360 0.18000 0.01220
TaB Ta 0.35790 0.50770 0.54360 0.11000 0.01220
WB W 0.35790 0.50770 0.54360 0.00500 0.01220
WC W 0.17100 0.25000 0.59500 0.04000 0.01900
O1 O 0.28860 0.43380 0.88030 1.00000 0.02100
O2 O 0.52600 0.45550 0.73790 1.00000 0.01900
O3 O 0.61690 0.25000 0.31750 1.00000 0.01800
O4 O 0.35480 0.25000 0.43370 1.00000 0.02000

_database_code_amcsd 0006811
